data_7037262
loop_
_publ_author_name
'Kawakami, Hinako'
'Tonegawa, Asato'
'Ishida, Takayuki'

_publ_section_title
;
 A designed room-temperature triplet ligand from pyridine-2,6-diyl
 bis(tert-butyl nitroxide).
;
_journal_issue 4
_journal_name_full 'Dalton transactions (Cambridge, England : 2003)'
_journal_page_first 1306
_journal_page_last 1309
_journal_paper_doi 10.1039/c5dt04218f
_journal_volume 45
_journal_year 2016
_chemical_formula_moiety 'C37 H34 F18 N3 O8 Y'
_chemical_formula_sum 'C37 H34 F18 N3 O8 Y'
_chemical_formula_weight 1079.57
_chemical_melting_point 411
_chemical_name_common 'mesitylpyridinediyl bisnitroxide yttrium complex'
_chemical_name_systematic Y-MesPyBN
_space_group_IT_number 14
_symmetry_cell_setting monoclinic
_symmetry_Int_Tables_number 14
_symmetry_space_group_name_Hall '-P 2yn'
_symmetry_space_group_name_H-M 'P 1 21/n 1'
_atom_sites_solution_hydrogens geom
_atom_sites_solution_primary direct
_atom_sites_solution_secondary difmap
_audit_update_record
;
2015-10-21 deposited with the CCDC.
2015-11-16 downloaded from the CCDC.
;
_cell_angle_alpha 90.0000
_cell_angle_beta 91.279(5)
_cell_angle_gamma 90.0000
_cell_formula_units_Z 4
_cell_length_a 11.7495(9)
_cell_length_b 29.1245(18)
_cell_length_c 12.9481(10)
_cell_measurement_reflns_used 46102
_cell_measurement_temperature 100
_cell_measurement_theta_max 28.02
_cell_measurement_theta_min 3.13
_cell_volume 4429.7(6)
_computing_cell_refinement PROCESS-AUTO
_computing_data_collection PROCESS-AUTO
_computing_data_reduction PROCESS-AUTO
_computing_molecular_graphics 'CrystalStructure 4.0'
_computing_publication_material 'CrystalStructure 4.0 (Rigaku, 2010)'
_computing_structure_refinement 'CRYSTALS (Carruthers, et al., 1999)'
_computing_structure_solution 'SIR2004 (Burla, et al., 2005)'
_diffrn_ambient_temperature 100
_diffrn_detector_area_resol_mean 29.412
_diffrn_measured_fraction_theta_full 0.997
_diffrn_measured_fraction_theta_max 0.997
_diffrn_measurement_device_type 'Rigaku Saturn70'
_diffrn_measurement_method \w
_diffrn_radiation_type 'Mo K\a'
_diffrn_radiation_wavelength 0.71073
_diffrn_reflns_av_R_equivalents 0.0615
_diffrn_reflns_limit_h_max 15
_diffrn_reflns_limit_h_min -15
_diffrn_reflns_limit_k_max 37
_diffrn_reflns_limit_k_min -37
_diffrn_reflns_limit_l_max 16
_diffrn_reflns_limit_l_min -16
_diffrn_reflns_number 61642
_diffrn_reflns_theta_full 27.48
_diffrn_reflns_theta_max 27.48
_diffrn_standards_number 0
_exptl_absorpt_coefficient_mu 1.446
_exptl_absorpt_correction_T_max 0.841
_exptl_absorpt_correction_T_min 0.664
_exptl_absorpt_correction_type numerical
_exptl_absorpt_process_details 'NUMABS (Rigaku, 1999)'
_exptl_crystal_colour Orange
_exptl_crystal_density_diffrn 1.619
_exptl_crystal_density_method 'not measured'
_exptl_crystal_description Block
_exptl_crystal_F_000 2168.00
_exptl_crystal_preparation 'Magnetic properties'
_exptl_crystal_recrystallization_method 'Re-crystallisation from solvent: heptane-dichloromethane'
_exptl_crystal_size_max 0.280
_exptl_crystal_size_mid 0.250
_exptl_crystal_size_min 0.120
_refine_diff_density_max 1.030
_refine_diff_density_min -0.727
_refine_ls_extinction_coef 461(56)
_refine_ls_extinction_method 'Larson (1970) Crystallographic Computing eq. 22'
_refine_ls_goodness_of_fit_ref 1.063
_refine_ls_hydrogen_treatment constr
_refine_ls_number_parameters 639
_refine_ls_number_reflns 10146
_refine_ls_R_factor_gt 0.0515
_refine_ls_shift/su_max 0.000
_refine_ls_structure_factor_coef F
_refine_ls_weighting_details 'w = 1/[0.0010Fo^2^ + 2.0000\s(Fo^2^)]'
_refine_ls_weighting_scheme calc
_refine_ls_wR_factor_ref 0.0629
_reflns_number_gt 7945
_reflns_number_total 10146
_reflns_threshold_expression F>2.0\s(F)
_cod_data_source_file c5dt04218f1.cif
_cod_data_source_block Y_hfac3_MesPyBN
_cod_depositor_comments 'Adding full bibliography for 7037261--7037262.cif.'
_cod_database_code 7037262
_audit_block_doi 10.5517/cc1k2j5b

loop_
_symmetry_equiv_pos_site_id
_symmetry_equiv_pos_as_xyz
1 +X,+Y,+Z
2 1/2-X,1/2+Y,1/2-Z
3 -X,-Y,-Z
4 1/2+X,1/2-Y,1/2+Z

loop_
_atom_site_label
_atom_site_type_symbol
_atom_site_fract_x
_atom_site_fract_y
_atom_site_fract_z
_atom_site_U_iso_or_equiv
_atom_site_adp_type
_atom_site_occupancy
_atom_site_symmetry_multiplicity
_atom_site_calc_flag
_atom_site_refinement_flags
Y1 Y 1.04483(2) 0.161700(10) 0.46073(2) 0.01487(8) Uani 1.0 4 d .
F1 F 0.61347(16) 0.24119(7) 0.54690(18) 0.0534(7) Uani 1.0 4 d .
F2 F 0.66218(15) 0.17921(7) 0.62662(14) 0.0407(6) Uani 1.0 4 d .
F3 F 0.63281(15) 0.17854(8) 0.46311(16) 0.0504(7) Uani 1.0 4 d .
F4 F 0.9524(3) 0.34544(7) 0.53718(17) 0.0717(9) Uani 1.0 4 d .
F5 F 1.08515(18) 0.32503(7) 0.4436(2) 0.0664(8) Uani 1.0 4 d .
F6 F 0.9226(3) 0.33470(7) 0.3786(2) 0.0794(9) Uani 1.0 4 d .
F7 F 1.22784(17) 0.09708(6) 0.07914(13) 0.0439(6) Uani 1.0 4 d .
F8 F 1.04854(17) 0.09972(7) 0.10281(15) 0.0519(7) Uani 1.0 4 d .
F9 F 1.15176(19) 0.04930(6) 0.18045(14) 0.0437(6) Uani 1.0 4 d .
F10 F 1.41301(15) 0.23115(7) 0.39333(14) 0.0422(6) Uani 1.0 4 d .
F11 F 1.31820(17) 0.26904(6) 0.27954(18) 0.0533(7) Uani 1.0 4 d .
F12 F 1.43207(16) 0.21608(7) 0.23306(15) 0.0469(6) Uani 1.0 4 d .
F13 F 1.10339(17) 0.20842(6) 0.83662(14) 0.0418(6) Uani 1.0 4 d .
F14 F 0.99365(17) 0.15066(8) 0.83268(15) 0.0522(7) Uani 1.0 4 d .
F15 F 1.16533(19) 0.14414(7) 0.89020(13) 0.0522(7) Uani 1.0 4 d .
F16 F 1.44854(14) 0.11589(6) 0.52383(14) 0.0384(6) Uani 1.0 4 d .
F17 F 1.37059(16) 0.05044(6) 0.53732(19) 0.0547(7) Uani 1.0 4 d .
F18 F 1.43781(16) 0.08454(8) 0.67146(15) 0.0580(7) Uani 1.0 4 d .
O1 O 0.98724(15) 0.09120(6) 0.53893(14) 0.0181(5) Uani 1.0 4 d .
O2 O 0.95191(15) 0.19447(6) 0.30874(14) 0.0202(5) Uani 1.0 4 d .
O3 O 0.86361(15) 0.17827(6) 0.52848(14) 0.0197(5) Uani 1.0 4 d .
O4 O 1.03065(15) 0.24138(6) 0.48081(14) 0.0192(5) Uani 1.0 4 d .
O5 O 1.09936(15) 0.11792(6) 0.31465(14) 0.0201(5) Uani 1.0 4 d .
O6 O 1.20037(15) 0.19895(6) 0.38979(14) 0.0207(6) Uani 1.0 4 d .
O7 O 1.21472(15) 0.12224(6) 0.51116(14) 0.0212(6) Uani 1.0 4 d .
O8 O 1.07467(16) 0.17144(6) 0.63874(14) 0.0204(5) Uani 1.0 4 d .
N1 N 0.89263(18) 0.07068(7) 0.51597(17) 0.0176(6) Uani 1.0 4 d .
N2 N 0.87360(18) 0.17504(7) 0.25249(17) 0.0173(6) Uani 1.0 4 d .
N3 N 0.88203(18) 0.11820(7) 0.37505(16) 0.0158(6) Uani 1.0 4 d .
C1 C 0.8460(3) 0.07909(9) 0.4163(2) 0.0166(7) Uani 1.0 4 d .
C2 C 0.7701(3) 0.04937(9) 0.3654(2) 0.0185(7) Uani 1.0 4 d .
C3 C 0.7285(3) 0.06194(9) 0.2681(2) 0.0188(7) Uani 1.0 4 d .
C4 C 0.7615(3) 0.10337(9) 0.2265(2) 0.0188(7) Uani 1.0 4 d .
C5 C 0.8377(3) 0.13099(9) 0.2836(2) 0.0175(7) Uani 1.0 4 d .
C6 C 0.6449(3) 0.03133(9) 0.2138(2) 0.0191(8) Uani 1.0 4 d .
C7 C 0.5293(3) 0.04057(9) 0.2218(2) 0.0207(8) Uani 1.0 4 d .
C8 C 0.4522(3) 0.01051(10) 0.1729(2) 0.0242(8) Uani 1.0 4 d .
C9 C 0.4862(3) -0.02708(9) 0.1183(2) 0.0229(8) Uani 1.0 4 d .
C10 C 0.6022(3) -0.03515(9) 0.1096(3) 0.0246(8) Uani 1.0 4 d .
C11 C 0.6828(3) -0.00636(9) 0.1569(2) 0.0214(8) Uani 1.0 4 d .
C12 C 0.4867(3) 0.08163(11) 0.2810(3) 0.0360(10) Uani 1.0 4 d .
C13 C 0.4002(3) -0.05933(11) 0.0697(3) 0.0323(9) Uani 1.0 4 d .
C14 C 0.8085(3) -0.01569(11) 0.1459(3) 0.0362(10) Uani 1.0 4 d .
C15 C 0.8367(3) 0.04309(9) 0.6000(2) 0.0198(8) Uani 1.0 4 d .
C16 C 0.8870(3) 0.05966(11) 0.7027(2) 0.0290(9) Uani 1.0 4 d .
C17 C 0.7091(3) 0.05237(10) 0.5980(3) 0.0263(8) Uani 1.0 4 d .
C18 C 0.8665(3) -0.00762(9) 0.5833(3) 0.0272(9) Uani 1.0 4 d .
C19 C 0.8185(3) 0.20363(9) 0.1668(2) 0.0220(8) Uani 1.0 4 d .
C20 C 0.8500(3) 0.18352(11) 0.0620(3) 0.0314(9) Uani 1.0 4 d .
C21 C 0.6911(3) 0.20582(10) 0.1847(3) 0.0294(9) Uani 1.0 4 d .
C22 C 0.8672(3) 0.25223(10) 0.1762(3) 0.0286(9) Uani 1.0 4 d .
C23 C 0.6765(3) 0.20347(10) 0.5411(3) 0.0298(9) Uani 1.0 4 d .
C24 C 0.8023(3) 0.21327(9) 0.5222(2) 0.0196(8) Uani 1.0 4 d .
C25 C 0.8336(3) 0.25771(9) 0.4963(2) 0.0221(8) Uani 1.0 4 d .
C26 C 0.9475(3) 0.26804(9) 0.4802(2) 0.0193(8) Uani 1.0 4 d .
C27 C 0.9761(3) 0.31884(10) 0.4592(3) 0.0236(8) Uani 1.0 4 d .
C28 C 1.1487(3) 0.09294(10) 0.1505(3) 0.0245(8) Uani 1.0 4 d .
C29 C 1.1638(3) 0.12606(9) 0.2416(2) 0.0196(8) Uani 1.0 4 d .
C30 C 1.2436(3) 0.16080(9) 0.2337(3) 0.0231(8) Uani 1.0 4 d .
C31 C 1.2584(3) 0.19344(9) 0.3118(2) 0.0200(8) Uani 1.0 4 d .
C32 C 1.3565(3) 0.22761(11) 0.3042(3) 0.0278(9) Uani 1.0 4 d .
C33 C 1.1000(3) 0.16389(10) 0.8177(3) 0.0262(9) Uani 1.0 4 d .
C34 C 1.1361(3) 0.15287(9) 0.7072(2) 0.0195(8) Uani 1.0 4 d .
C35 C 1.2314(3) 0.12575(10) 0.6941(3) 0.0239(8) Uani 1.0 4 d .
C36 C 1.2661(3) 0.11470(9) 0.5946(2) 0.0193(8) Uani 1.0 4 d .
C37 C 1.3814(3) 0.09117(10) 0.5830(3) 0.0252(8) Uani 1.0 4 d .
H1 H 0.7484 0.0219 0.3956 0.0222 Uiso 1.0 4 calc R
H2 H 0.7340 0.1127 0.1620 0.0225 Uiso 1.0 4 calc R
H3 H 0.3747 0.0164 0.1776 0.0291 Uiso 1.0 4 calc R
H4 H 0.6267 -0.0602 0.0714 0.0294 Uiso 1.0 4 calc R
H5 H 0.5159 0.1093 0.2511 0.0434 Uiso 1.0 4 calc R
H6 H 0.4050 0.0822 0.2778 0.0433 Uiso 1.0 4 calc R
H7 H 0.5122 0.0795 0.3518 0.0434 Uiso 1.0 4 calc R
H8 H 0.3532 -0.0428 0.0209 0.0396 Uiso 1.0 4 calc R
H9 H 0.4391 -0.0836 0.0349 0.0395 Uiso 1.0 4 calc R
H10 H 0.3534 -0.0721 0.1223 0.0394 Uiso 1.0 4 calc R
H11 H 0.8273 -0.0147 0.0741 0.0443 Uiso 1.0 4 calc R
H12 H 0.8518 0.0072 0.1830 0.0444 Uiso 1.0 4 calc R
H13 H 0.8265 -0.0455 0.1733 0.0444 Uiso 1.0 4 calc R
H14 H 0.8712 0.0918 0.7107 0.0349 Uiso 1.0 4 calc R
H15 H 0.8536 0.0428 0.7581 0.0347 Uiso 1.0 4 calc R
H16 H 0.9678 0.0549 0.7041 0.0347 Uiso 1.0 4 calc R
H17 H 0.6770 0.0437 0.5319 0.0316 Uiso 1.0 4 calc R
H18 H 0.6738 0.0348 0.6512 0.0320 Uiso 1.0 4 calc R
H19 H 0.6959 0.0845 0.6095 0.0318 Uiso 1.0 4 calc R
H20 H 0.9476 -0.0115 0.5872 0.0325 Uiso 1.0 4 calc R
H21 H 0.8319 -0.0259 0.6358 0.0326 Uiso 1.0 4 calc R
H22 H 0.8384 -0.0173 0.5166 0.0324 Uiso 1.0 4 calc R
H23 H 0.8232 0.1524 0.0572 0.0376 Uiso 1.0 4 calc R
H24 H 0.8154 0.2015 0.0077 0.0375 Uiso 1.0 4 calc R
H25 H 0.9312 0.1840 0.0554 0.0374 Uiso 1.0 4 calc R
H26 H 0.6761 0.1975 0.2548 0.0360 Uiso 1.0 4 calc R
H27 H 0.6644 0.2365 0.1719 0.0359 Uiso 1.0 4 calc R
H28 H 0.6523 0.1850 0.1386 0.0357 Uiso 1.0 4 calc R
H29 H 0.9482 0.2512 0.1686 0.0343 Uiso 1.0 4 calc R
H30 H 0.8339 0.2713 0.1231 0.0344 Uiso 1.0 4 calc R
H31 H 0.8500 0.2647 0.2426 0.0341 Uiso 1.0 4 calc R
H32 H 0.7786 0.2806 0.4898 0.0267 Uiso 1.0 4 calc R
H33 H 1.2878 0.1625 0.1752 0.0276 Uiso 1.0 4 calc R
H34 H 1.2724 0.1150 0.7513 0.0287 Uiso 1.0 4 calc R

loop_
_atom_site_aniso_label
_atom_site_aniso_U_11
_atom_site_aniso_U_22
_atom_site_aniso_U_33
_atom_site_aniso_U_12
_atom_site_aniso_U_13
_atom_site_aniso_U_23
Y1 0.01394(16) 0.01621(15) 0.01447(16) 0.00014(10) 0.00029(10) 0.00027(10)
F1 0.0270(11) 0.0453(12) 0.0888(17) 0.0120(9) 0.0233(11) 0.0155(12)
F2 0.0302(11) 0.0484(12) 0.0442(12) -0.0020(9) 0.0153(9) 0.0128(10)
F3 0.0249(11) 0.0721(15) 0.0539(14) -0.0161(11) -0.0045(10) -0.0068(12)
F4 0.129(3) 0.0245(11) 0.0644(17) -0.0179(12) 0.0547(17) -0.0140(10)
F5 0.0386(13) 0.0299(11) 0.132(3) -0.0004(10) 0.0214(14) 0.0227(13)
F6 0.112(3) 0.0418(13) 0.0821(18) -0.0318(13) -0.0617(17) 0.0369(12)
F7 0.0596(14) 0.0484(12) 0.0244(10) -0.0052(10) 0.0163(10) -0.0100(9)
F8 0.0433(12) 0.0685(15) 0.0430(13) 0.0193(11) -0.0213(10) -0.0282(11)
F9 0.0824(16) 0.0225(10) 0.0262(10) 0.0039(10) 0.0037(10) -0.0038(8)
F10 0.0300(11) 0.0639(14) 0.0324(11) -0.0196(10) -0.0014(9) -0.0056(10)
F11 0.0422(12) 0.0327(11) 0.0853(17) -0.0088(9) 0.0078(12) 0.0182(11)
F12 0.0344(11) 0.0657(14) 0.0416(12) -0.0186(10) 0.0217(10) -0.0166(10)
F13 0.0668(14) 0.0307(11) 0.0280(11) 0.0020(10) 0.0055(10) -0.0094(8)
F14 0.0430(13) 0.0840(16) 0.0303(11) -0.0255(12) 0.0158(10) -0.0171(11)
F15 0.0734(15) 0.0653(14) 0.0176(10) 0.0342(12) -0.0027(10) 0.0037(10)
F16 0.0226(10) 0.0450(12) 0.0480(12) 0.0015(8) 0.0101(9) 0.0086(9)
F17 0.0273(11) 0.0289(11) 0.1077(19) 0.0054(9) 0.0013(12) -0.0170(11)
F18 0.0312(11) 0.1093(19) 0.0333(12) 0.0316(12) -0.0017(9) 0.0159(12)
O1 0.0165(10) 0.0176(10) 0.0199(11) -0.0023(8) -0.0050(8) 0.0020(8)
O2 0.0199(11) 0.0193(10) 0.0214(11) -0.0024(8) -0.0038(9) 0.0011(8)
O3 0.0176(10) 0.0210(10) 0.0204(11) -0.0005(9) 0.0011(9) -0.0001(8)
O4 0.0174(10) 0.0195(10) 0.0207(11) 0.0012(8) -0.0019(8) -0.0008(8)
O5 0.0210(11) 0.0229(10) 0.0164(10) -0.0008(8) 0.0020(9) -0.0000(8)
O6 0.0180(10) 0.0229(10) 0.0213(11) -0.0009(8) 0.0052(9) 0.0008(8)
O7 0.0185(11) 0.0260(11) 0.0190(11) 0.0020(8) -0.0004(9) 0.0023(9)
O8 0.0215(11) 0.0211(10) 0.0184(11) 0.0032(8) -0.0019(9) 0.0004(8)
N1 0.0182(13) 0.0194(12) 0.0151(12) 0.0003(10) -0.0017(10) 0.0016(10)
N2 0.0169(13) 0.0185(12) 0.0165(12) 0.0001(10) -0.0009(10) 0.0008(10)
N3 0.0157(12) 0.0169(12) 0.0148(12) 0.0004(9) 0.0010(10) -0.0001(10)
C1 0.0168(14) 0.0180(14) 0.0151(14) 0.0043(11) 0.0008(11) 0.0007(11)
C2 0.0201(15) 0.0170(14) 0.0186(15) -0.0031(12) 0.0013(12) 0.0012(12)
C3 0.0196(15) 0.0186(14) 0.0183(15) 0.0031(12) 0.0003(12) -0.0026(12)
C4 0.0214(15) 0.0207(14) 0.0144(14) -0.0010(12) -0.0016(12) 0.0010(12)
C5 0.0171(15) 0.0200(14) 0.0155(14) 0.0038(12) 0.0025(12) 0.0005(12)
C6 0.0222(16) 0.0204(14) 0.0145(14) -0.0027(12) -0.0042(12) 0.0032(12)
C7 0.0260(16) 0.0210(14) 0.0150(15) -0.0015(12) -0.0011(12) -0.0006(12)
C8 0.0212(16) 0.0288(16) 0.0223(16) 0.0011(13) -0.0019(13) 0.0046(13)
C9 0.0296(17) 0.0208(15) 0.0180(15) -0.0032(13) -0.0076(13) 0.0022(12)
C10 0.0342(18) 0.0184(15) 0.0212(16) -0.0011(13) -0.0010(14) -0.0009(12)
C11 0.0263(16) 0.0208(15) 0.0169(15) 0.0005(12) -0.0029(12) 0.0007(12)
C12 0.0282(18) 0.0368(18) 0.043(2) 0.0014(15) -0.0013(16) -0.0124(16)
C13 0.0371(19) 0.0281(17) 0.0314(18) -0.0071(14) -0.0070(15) -0.0015(14)
C14 0.0316(19) 0.0335(18) 0.043(2) 0.0038(15) -0.0017(16) -0.0134(16)
C15 0.0240(16) 0.0181(14) 0.0171(15) -0.0022(12) -0.0009(12) 0.0050(12)
C16 0.0351(19) 0.0335(17) 0.0185(16) -0.0085(14) -0.0009(14) 0.0047(13)
C17 0.0250(17) 0.0271(16) 0.0270(17) -0.0043(13) 0.0053(13) 0.0017(13)
C18 0.0333(18) 0.0214(15) 0.0267(17) -0.0010(13) -0.0037(14) 0.0071(13)
C19 0.0257(16) 0.0242(15) 0.0162(15) 0.0032(13) -0.0014(12) 0.0078(12)
C20 0.039(2) 0.0364(18) 0.0183(16) -0.0007(15) -0.0013(14) 0.0049(14)
C21 0.0243(17) 0.0302(17) 0.0333(19) 0.0031(14) -0.0055(14) 0.0098(14)
C22 0.0341(19) 0.0229(16) 0.0288(18) 0.0021(13) 0.0004(14) 0.0090(13)
C23 0.0243(17) 0.0311(17) 0.0343(19) 0.0027(14) 0.0096(15) 0.0053(15)
C24 0.0183(15) 0.0248(15) 0.0156(15) 0.0055(12) 0.0005(12) -0.0013(12)
C25 0.0211(16) 0.0224(15) 0.0231(16) 0.0071(12) 0.0044(13) 0.0019(12)
C26 0.0244(16) 0.0211(14) 0.0123(14) 0.0010(13) -0.0015(12) -0.0019(11)
C27 0.0245(17) 0.0218(15) 0.0244(16) 0.0028(13) -0.0010(13) 0.0011(13)
C28 0.0298(17) 0.0261(16) 0.0175(15) 0.0057(13) -0.0007(13) 0.0015(12)
C29 0.0172(15) 0.0234(15) 0.0181(15) 0.0078(12) -0.0033(12) -0.0012(12)
C30 0.0236(16) 0.0281(16) 0.0179(15) 0.0039(13) 0.0047(13) 0.0027(12)
C31 0.0140(14) 0.0244(15) 0.0218(16) 0.0021(12) 0.0030(12) 0.0072(13)
C32 0.0224(16) 0.0340(18) 0.0273(17) -0.0029(14) 0.0067(14) -0.0021(14)
C33 0.0314(19) 0.0272(17) 0.0199(16) 0.0019(13) -0.0049(14) 0.0012(13)
C34 0.0224(16) 0.0183(14) 0.0179(15) -0.0065(12) -0.0015(13) 0.0002(12)
C35 0.0242(16) 0.0263(16) 0.0212(16) -0.0002(13) -0.0024(13) 0.0024(13)
C36 0.0175(15) 0.0182(14) 0.0221(16) -0.0034(11) -0.0013(12) 0.0036(12)
C37 0.0222(16) 0.0288(17) 0.0245(17) 0.0014(13) -0.0004(13) 0.0065(13)

loop_
_atom_type_symbol
_atom_type_description
_atom_type_scat_dispersion_real
_atom_type_scat_dispersion_imag
_atom_type_scat_source
C C 0.003 0.002
;
International Tables for Crystallography
(1992, Vol. C, Tables 4.2.6.8 and 6.1.1.4)
;
H H 0.000 0.000
;
International Tables for Crystallography
(1992, Vol. C, Table 6.1.1.4)
;
F F 0.017 0.010
;
International Tables for Crystallography
(1992, Vol. C, Tables 4.2.6.8 and 6.1.1.4)
;
Y Y -2.796 3.567
;
International Tables for Crystallography
(1992, Vol. C, Tables 4.2.6.8 and 6.1.1.4)
;
N N 0.006 0.003
;
International Tables for Crystallography
(1992, Vol. C, Tables 4.2.6.8 and 6.1.1.4)
;
O O 0.011 0.006
;
International Tables for Crystallography
(1992, Vol. C, Tables 4.2.6.8 and 6.1.1.4)
;

loop_
_geom_angle_atom_site_label_1
_geom_angle_atom_site_label_2
_geom_angle_atom_site_label_3
_geom_angle
_geom_angle_publ_flag
O1 Y1 O2 123.68(6) yes
O1 Y1 O3 75.72(6) yes
O1 Y1 O4 141.42(7) yes
O1 Y1 O5 87.72(7) yes
O1 Y1 O6 142.87(7) yes
O1 Y1 O7 73.34(6) yes
O1 Y1 O8 74.04(7) yes
O1 Y1 N3 62.47(7) yes
O2 Y1 O3 80.12(7) yes
O2 Y1 O4 70.62(6) yes
O2 Y1 O5 71.96(6) yes
O2 Y1 O6 80.78(7) yes
O2 Y1 O7 140.51(7) yes
O2 Y1 O8 143.73(7) yes
O2 Y1 N3 61.24(7) yes
O3 Y1 O4 71.97(7) yes
O3 Y1 O5 131.52(7) yes
O3 Y1 O6 140.31(7) yes
O3 Y1 O7 138.67(7) yes
O3 Y1 O8 74.16(7) yes
O3 Y1 N3 65.65(7) yes
O4 Y1 O5 129.80(7) yes
O4 Y1 O6 68.96(7) yes
O4 Y1 O7 120.60(7) yes
O4 Y1 O8 77.29(7) yes
O4 Y1 N3 119.34(7) yes
O5 Y1 O6 73.08(7) yes
O5 Y1 O7 73.78(7) yes
O5 Y1 O8 144.11(7) yes
O5 Y1 N3 66.27(7) yes
O6 Y1 O7 70.92(7) yes
O6 Y1 O8 103.30(7) yes
O6 Y1 N3 130.69(7) yes
O7 Y1 O8 71.48(7) yes
O7 Y1 N3 119.96(7) yes
O8 Y1 N3 125.99(7) yes
Y1 O1 N1 123.35(15) yes
Y1 O2 N2 125.98(15) yes
Y1 O3 C24 131.55(17) yes
Y1 O4 C26 132.34(17) yes
Y1 O5 C29 132.79(17) yes
Y1 O6 C31 135.21(17) yes
Y1 O7 C36 135.23(18) yes
Y1 O8 C34 135.69(18) yes
O1 N1 C1 116.4(2) yes
O1 N1 C15 117.7(2) yes
C1 N1 C15 125.7(2) yes
O2 N2 C5 116.8(2) yes
O2 N2 C19 117.3(2) yes
C5 N2 C19 125.5(2) yes
Y1 N3 C1 119.77(17) yes
Y1 N3 C5 121.66(17) yes
C1 N3 C5 118.3(3) yes
N1 C1 N3 113.3(3) yes
N1 C1 C2 123.7(3) yes
N3 C1 C2 123.1(3) yes
C1 C2 C3 118.2(3) yes
C2 C3 C4 119.1(3) yes
C2 C3 C6 119.0(3) yes
C4 C3 C6 121.8(3) yes
C3 C4 C5 118.6(3) yes
N2 C5 N3 113.1(3) yes
N2 C5 C4 124.2(3) yes
N3 C5 C4 122.6(3) yes
C3 C6 C7 118.9(3) yes
C3 C6 C11 120.2(3) yes
C7 C6 C11 120.9(3) yes
C6 C7 C8 117.9(3) yes
C6 C7 C12 121.7(3) yes
C8 C7 C12 120.4(3) yes
C7 C8 C9 122.8(3) yes
C8 C9 C10 118.4(3) yes
C8 C9 C13 121.0(3) yes
C10 C9 C13 120.7(3) yes
C9 C10 C11 121.3(3) yes
C6 C11 C10 118.7(3) yes
C6 C11 C14 120.9(3) yes
C10 C11 C14 120.4(3) yes
N1 C15 C16 107.1(3) yes
N1 C15 C17 109.6(3) yes
N1 C15 C18 107.8(3) yes
C16 C15 C17 108.7(3) yes
C16 C15 C18 110.1(3) yes
C17 C15 C18 113.3(3) yes
N2 C19 C20 109.3(3) yes
N2 C19 C21 108.5(3) yes
N2 C19 C22 107.3(3) yes
C20 C19 C21 114.1(3) yes
C20 C19 C22 109.1(3) yes
C21 C19 C22 108.4(3) yes
F1 C23 F2 108.1(3) yes
F1 C23 F3 106.6(3) yes
F1 C23 C24 113.4(3) yes
F2 C23 F3 106.7(3) yes
F2 C23 C24 112.0(3) yes
F3 C23 C24 109.7(3) yes
O3 C24 C23 113.3(3) yes
O3 C24 C25 128.3(3) yes
C23 C24 C25 118.4(3) yes
C24 C25 C26 119.9(3) yes
O4 C26 C25 128.3(3) yes
O4 C26 C27 115.1(3) yes
C25 C26 C27 116.6(3) yes
F4 C27 F5 105.2(3) yes
F4 C27 F6 107.7(3) yes
F4 C27 C26 112.4(3) yes
F5 C27 F6 106.6(3) yes
F5 C27 C26 112.1(3) yes
F6 C27 C26 112.4(3) yes
F7 C28 F8 106.8(3) yes
F7 C28 F9 105.9(3) yes
F7 C28 C29 114.0(3) yes
F8 C28 F9 107.1(3) yes
F8 C28 C29 110.5(3) yes
F9 C28 C29 112.1(3) yes
O5 C29 C28 113.7(3) yes
O5 C29 C30 128.2(3) yes
C28 C29 C30 118.1(3) yes
C29 C30 C31 121.2(3) yes
O6 C31 C30 128.0(3) yes
O6 C31 C32 113.3(3) yes
C30 C31 C32 118.7(3) yes
F10 C32 F11 107.5(3) yes
F10 C32 F12 107.0(3) yes
F10 C32 C31 111.1(3) yes
F11 C32 F12 106.8(3) yes
F11 C32 C31 110.9(3) yes
F12 C32 C31 113.2(3) yes
F13 C33 F14 106.5(3) yes
F13 C33 F15 106.2(3) yes
F13 C33 C34 111.8(3) yes
F14 C33 F15 107.6(3) yes
F14 C33 C34 110.9(3) yes
F15 C33 C34 113.6(3) yes
O8 C34 C33 113.7(3) yes
O8 C34 C35 127.9(3) yes
C33 C34 C35 118.4(3) yes
C34 C35 C36 119.9(3) yes
O7 C36 C35 127.8(3) yes
O7 C36 C37 114.1(3) yes
C35 C36 C37 118.1(3) yes
F16 C37 F17 106.2(3) yes
F16 C37 F18 106.6(3) yes
F16 C37 C36 110.7(3) yes
F17 C37 F18 107.2(3) yes
F17 C37 C36 111.6(3) yes
F18 C37 C36 114.1(3) yes
C1 C2 H1 120.906 no
C3 C2 H1 120.883 no
C3 C4 H2 120.602 no
C5 C4 H2 120.830 no
C7 C8 H3 118.616 no
C9 C8 H3 118.604 no
C9 C10 H4 119.431 no
C11 C10 H4 119.249 no
C7 C12 H5 109.561 no
C7 C12 H6 109.486 no
C7 C12 H7 109.441 no
H5 C12 H6 109.452 no
H5 C12 H7 109.448 no
H6 C12 H7 109.440 no
C9 C13 H8 109.440 no
C9 C13 H9 109.507 no
C9 C13 H10 109.549 no
H8 C13 H9 109.444 no
H8 C13 H10 109.445 no
H9 C13 H10 109.444 no
C11 C14 H11 109.378 no
C11 C14 H12 109.568 no
C11 C14 H13 109.547 no
H11 C14 H12 109.438 no
H11 C14 H13 109.452 no
H12 C14 H13 109.443 no
C15 C16 H14 109.403 no
C15 C16 H15 109.514 no
C15 C16 H16 109.578 no
H14 C16 H15 109.438 no
H14 C16 H16 109.450 no
H15 C16 H16 109.444 no
C15 C17 H17 109.578 no
C15 C17 H18 109.515 no
C15 C17 H19 109.411 no
H17 C17 H18 109.441 no
H17 C17 H19 109.438 no
H18 C17 H19 109.444 no
C15 C18 H20 109.587 no
C15 C18 H21 109.396 no
C15 C18 H22 109.503 no
H20 C18 H21 109.450 no
H20 C18 H22 109.443 no
H21 C18 H22 109.448 no
C19 C20 H23 109.414 no
C19 C20 H24 109.540 no
C19 C20 H25 109.543 no
H23 C20 H24 109.441 no
H23 C20 H25 109.447 no
H24 C20 H25 109.442 no
C19 C21 H26 109.615 no
C19 C21 H27 109.364 no
C19 C21 H28 109.521 no
H26 C21 H27 109.437 no
H26 C21 H28 109.447 no
H27 C21 H28 109.443 no
C19 C22 H29 109.448 no
C19 C22 H30 109.424 no
C19 C22 H31 109.627 no
H29 C22 H30 109.448 no
H29 C22 H31 109.443 no
H30 C22 H31 109.437 no
C24 C25 H32 120.049 no
C26 C25 H32 120.010 no
C29 C30 H33 119.354 no
C31 C30 H33 119.431 no
C34 C35 H34 120.065 no
C36 C35 H34 120.041 no

loop_
_geom_bond_atom_site_label_1
_geom_bond_atom_site_label_2
_geom_bond_distance
_geom_bond_publ_flag
Y1 O1 2.3937(18) yes
Y1 O2 2.4249(18) yes
Y1 O3 2.3705(18) yes
Y1 O4 2.3415(18) yes
Y1 O5 2.3808(19) yes
Y1 O6 2.3314(18) yes
Y1 O7 2.3819(18) yes
Y1 O8 2.3409(19) yes
Y1 N3 2.530(2) yes
F1 C23 1.328(4) yes
F2 C23 1.328(4) yes
F3 C23 1.337(4) yes
F4 C27 1.308(4) yes
F5 C27 1.314(4) yes
F6 C27 1.292(4) yes
F7 C28 1.331(4) yes
F8 C28 1.332(4) yes
F9 C28 1.329(4) yes
F10 C32 1.322(4) yes
F11 C32 1.324(4) yes
F12 C32 1.337(4) yes
F13 C33 1.320(4) yes
F14 C33 1.326(4) yes
F15 C33 1.331(4) yes
F16 C37 1.325(4) yes
F17 C37 1.330(4) yes
F18 C37 1.325(4) yes
O1 N1 1.291(3) yes
O2 N2 1.291(3) yes
O3 C24 1.250(4) yes
O4 C26 1.248(4) yes
O5 C29 1.248(4) yes
O6 C31 1.242(4) yes
O7 C36 1.245(4) yes
O8 C34 1.253(4) yes
N1 C1 1.412(4) yes
N1 C15 1.514(4) yes
N2 C5 1.412(4) yes
N2 C19 1.520(4) yes
N3 C1 1.331(4) yes
N3 C5 1.336(4) yes
C1 C2 1.397(4) yes
C2 C3 1.390(4) yes
C3 C4 1.381(4) yes
C3 C6 1.490(4) yes
C4 C5 1.402(4) yes
C6 C7 1.392(4) yes
C6 C11 1.400(4) yes
C7 C8 1.400(4) yes
C7 C12 1.512(5) yes
C8 C9 1.367(4) yes
C9 C10 1.390(5) yes
C9 C13 1.507(5) yes
C10 C11 1.397(4) yes
C11 C14 1.511(5) yes
C15 C16 1.521(4) yes
C15 C17 1.524(4) yes
C15 C18 1.534(4) yes
C19 C20 1.531(4) yes
C19 C21 1.521(4) yes
C19 C22 1.530(4) yes
C23 C24 1.529(4) yes
C24 C25 1.389(4) yes
C25 C26 1.391(4) yes
C26 C27 1.543(4) yes
C28 C29 1.531(4) yes
C29 C30 1.384(4) yes
C30 C31 1.395(4) yes
C31 C32 1.528(4) yes
C33 C34 1.535(4) yes
C34 C35 1.384(4) yes
C35 C36 1.398(4) yes
C36 C37 1.528(4) yes
C2 H1 0.930 no
C4 H2 0.930 no
C8 H3 0.930 no
C10 H4 0.930 no
C12 H5 0.960 no
C12 H6 0.960 no
C12 H7 0.960 no
C13 H8 0.960 no
C13 H9 0.960 no
C13 H10 0.960 no
C14 H11 0.960 no
C14 H12 0.960 no
C14 H13 0.960 no
C16 H14 0.960 no
C16 H15 0.960 no
C16 H16 0.960 no
C17 H17 0.960 no
C17 H18 0.960 no
C17 H19 0.960 no
C18 H20 0.960 no
C18 H21 0.960 no
C18 H22 0.960 no
C20 H23 0.960 no
C20 H24 0.960 no
C20 H25 0.960 no
C21 H26 0.960 no
C21 H27 0.960 no
C21 H28 0.960 no
C22 H29 0.960 no
C22 H30 0.960 no
C22 H31 0.960 no
C25 H32 0.930 no
C30 H33 0.930 no
C35 H34 0.930 no

loop_
_geom_contact_atom_site_label_1
_geom_contact_atom_site_label_2
_geom_contact_distance
_geom_contact_publ_flag
_geom_contact_site_symmetry_2
F1 O3 3.476(3) no .
F1 C25 2.725(4) no .
F2 O3 2.711(3) no .
F2 C25 3.505(4) no .
F3 O3 2.823(3) no .
F3 C25 3.320(4) no .
F4 O4 3.255(3) no .
F4 C25 2.953(4) no .
F5 O4 2.567(3) no .
F6 O4 3.267(3) no .
F6 C25 2.918(4) no .
F7 O5 3.486(3) no .
F7 C30 2.733(4) no .
F8 O5 2.844(3) no .
F8 C5 3.564(4) no .
F8 C20 3.409(4) no .
F8 C30 3.334(4) no .
F9 O5 2.728(3) no .
F9 C30 3.486(4) no .
F10 O6 2.668(3) no .
F10 C30 3.500(4) no .
F11 O6 2.865(3) no .
F11 C30 3.322(4) no .
F12 O6 3.468(3) no .
F12 C30 2.738(4) no .
F13 O8 2.793(3) no .
F13 C35 3.404(4) no .
F14 O8 2.772(3) no .
F14 C16 3.367(4) no .
F14 C35 3.431(4) no .
F15 O8 3.495(3) no .
F15 C35 2.725(4) no .
F16 O7 2.755(3) no .
F16 C35 3.421(4) no .
F17 O7 2.795(3) no .
F17 C35 3.428(4) no .
F18 O7 3.484(3) no .
F18 C35 2.728(4) no .
O1 C2 3.576(4) no .
O1 C16 2.615(4) no .
O1 C17 3.558(4) no .
O1 C18 3.266(4) no .
O1 C34 3.296(4) no .
O1 C36 3.408(4) no .
O2 C20 3.401(4) no .
O2 C21 3.444(4) no .
O2 C22 2.587(4) no .
O2 C24 3.354(4) no .
O2 C25 3.372(4) no .
O2 C26 3.087(4) no .
O2 C29 3.320(4) no .
O3 N1 3.157(3) no .
O3 N2 3.579(3) no .
O3 C1 3.238(4) no .
O3 C5 3.464(4) no .
O3 C26 2.868(4) no .
O4 C24 2.868(4) no .
O5 N2 3.218(3) no .
O5 C1 3.471(4) no .
O5 C5 3.115(4) no .
O5 C31 2.887(4) no .
O6 C29 2.887(4) no .
O7 C29 3.530(4) no .
O7 C31 3.360(4) no .
O7 C34 2.863(4) no .
O8 C36 2.859(4) no .
N1 C5 3.531(4) no .
N2 C1 3.528(4) no .
N3 C3 2.783(4) no .
N3 C24 3.501(4) no .
C1 C4 2.723(4) no .
C1 C17 2.982(4) no .
C1 C18 3.330(4) no .
C2 C5 2.728(4) no .
C2 C7 3.361(4) no .
C2 C11 3.294(4) no .
C2 C14 3.454(5) no .
C2 C15 3.125(4) no .
C2 C17 3.112(4) no .
C2 C18 3.444(4) no .
C3 C12 2.906(5) no .
C3 C14 2.927(5) no .
C4 C7 3.285(4) no .
C4 C11 3.441(4) no .
C4 C12 3.380(5) no .
C4 C19 3.098(4) no .
C4 C20 3.341(4) no .
C4 C21 3.140(4) no .
C5 C20 3.257(4) no .
C5 C21 3.043(4) no .
C6 C9 2.792(4) no .
C7 C10 2.786(4) no .
C8 C11 2.766(4) no .
F1 F10 3.062(3) no 1_455
F1 F13 3.093(3) no 4_454
F1 C22 3.381(4) no 4_455
F2 F11 3.064(3) no 4_455
F2 F16 3.365(3) no 1_455
F3 F10 3.119(3) no 1_455
F3 F16 2.951(3) no 1_455
F4 F7 3.182(4) no 4_455
F4 F12 3.119(3) no 4_455
F4 C13 3.566(4) no 2_655
F4 C30 3.578(4) no 4_455
F5 C13 3.377(4) no 2_655
F5 C20 3.448(4) no 4_555
F5 C21 3.454(4) no 4_555
F6 F15 3.092(4) no 4_454
F6 F18 3.574(4) no 4_454
F6 C35 3.441(4) no 4_454
F7 F4 3.182(4) no 4_554
F7 F15 2.885(3) no 1_554
F8 F15 3.362(3) no 1_554
F9 C16 3.550(4) no 3_756
F9 C18 3.302(4) no 3_756
F10 F1 3.062(3) no 1_655
F10 F3 3.119(3) no 1_655
F10 F13 2.952(3) no 4_554
F10 C20 3.401(4) no 4_555
F11 F2 3.064(3) no 4_554
F11 F13 3.478(3) no 4_554
F11 F14 3.183(3) no 4_554
F11 C23 3.566(4) no 4_554
F11 C24 3.373(4) no 4_554
F12 F4 3.119(3) no 4_554
F12 F13 3.250(3) no 4_554
F12 C21 3.135(4) no 1_655
F12 C25 3.340(4) no 4_554
F12 C26 3.316(4) no 4_554
F13 F1 3.093(3) no 4_555
F13 F10 2.952(3) no 4_455
F13 F11 3.478(3) no 4_455
F13 F12 3.250(3) no 4_455
F13 C21 3.356(4) no 4_555
F13 C25 3.510(4) no 4_555
F13 C32 3.465(4) no 4_455
F14 F11 3.183(3) no 4_455
F14 C20 3.579(4) no 1_556
F15 F6 3.092(4) no 4_555
F15 F7 2.885(3) no 1_556
F15 F8 3.362(3) no 1_556
F16 F2 3.365(3) no 1_655
F16 F3 2.951(3) no 1_655
F16 C12 3.339(4) no 1_655
F17 C2 3.587(4) no 3_756
F17 C17 3.583(4) no 3_756
F17 C18 3.400(4) no 3_756
F18 F6 3.574(4) no 4_555
F18 C9 3.301(4) no 3_756
F18 C10 3.223(4) no 3_756
F18 C11 3.503(4) no 3_756
F18 C17 3.475(4) no 1_655
O1 C18 3.392(4) no 3_756
O4 C21 3.559(4) no 4_555
O5 C18 3.493(4) no 3_756
C2 F17 3.587(4) no 3_756
C9 F18 3.301(4) no 3_756
C9 C9 3.468(4) no 3_655
C9 C10 3.597(4) no 3_655
C10 F18 3.223(4) no 3_756
C10 C9 3.597(4) no 3_655
C11 F18 3.503(4) no 3_756
C12 F16 3.339(4) no 1_455
C13 F4 3.566(4) no 2_645
C13 F5 3.377(4) no 2_645
C16 F9 3.550(4) no 3_756
C17 F17 3.583(4) no 3_756
C17 F18 3.475(4) no 1_455
C18 F9 3.302(4) no 3_756
C18 F17 3.400(4) no 3_756
C18 O1 3.392(4) no 3_756
C18 O5 3.493(4) no 3_756
C20 F5 3.448(4) no 4_454
C20 F10 3.401(4) no 4_454
C20 F14 3.579(4) no 1_554
C21 F5 3.454(4) no 4_454
C21 F12 3.135(4) no 1_455
C21 F13 3.356(4) no 4_454
C21 O4 3.559(4) no 4_454
C22 F1 3.381(4) no 4_554
C23 F11 3.566(4) no 4_455
C24 F11 3.373(4) no 4_455
C25 F12 3.340(4) no 4_455
C25 F13 3.510(4) no 4_454
C26 F12 3.316(4) no 4_455
C30 F4 3.578(4) no 4_554
C32 F13 3.465(4) no 4_554
C35 F6 3.441(4) no 4_555
F1 H32 2.3855 no .
F2 H19 2.7970 no .
F3 H7 3.5098 no .
F3 H19 3.4040 no .
F3 H26 2.8105 no .
F3 H32 3.4432 no .
F4 H32 2.8389 no .
F6 H31 2.8127 no .
F6 H32 2.7445 no .
F7 H33 2.3735 no .
F8 H23 3.1058 no .
F8 H25 2.8742 no .
F8 H33 3.4654 no .
F11 H33 3.4002 no .
F12 H33 2.4109 no .
F13 H34 3.5593 no .
F14 H14 2.7206 no .
F14 H16 3.2597 no .
F15 H34 2.3743 no .
F17 H34 3.5615 no .
F18 H34 2.3924 no .
O1 H14 2.6349 no .
O1 H15 3.5639 no .
O1 H16 2.4011 no .
O1 H19 3.5682 no .
O1 H20 3.0934 no .
O2 H25 3.2982 no .
O2 H26 3.3013 no .
O2 H29 2.4543 no .
O2 H30 3.5437 no .
O2 H31 2.5116 no .
O3 H14 3.4512 no .
O3 H19 3.5412 no .
O3 H32 3.1778 no .
O4 H32 3.1777 no .
O5 H33 3.1669 no .
O6 H33 3.1675 no .
O7 H34 3.1750 no .
O8 H14 3.4735 no .
O8 H34 3.1743 no .
N1 H1 2.6847 no .
N1 H14 2.6132 no .
N1 H15 3.2801 no .
N1 H16 2.6132 no .
N1 H17 2.6643 no .
N1 H18 3.3122 no .
N1 H19 2.6641 no .
N1 H20 2.6403 no .
N1 H21 3.2974 no .
N1 H22 2.6399 no .
N2 H2 2.6985 no .
N2 H23 2.6662 no .
N2 H24 3.3184 no .
N2 H25 2.6677 no .
N2 H26 2.4118 no .
N2 H27 3.1966 no .
N2 H28 2.9746 no .
N2 H29 2.6294 no .
N2 H30 3.2936 no .
N2 H31 2.6297 no .
N3 H1 3.2295 no .
N3 H2 3.2329 no .
C1 H17 2.7154 no .
C1 H19 3.0965 no .
C1 H22 3.0946 no .
C2 H2 3.2350 no .
C2 H7 3.1555 no .
C2 H12 2.8476 no .
C2 H17 2.4452 no .
C2 H19 3.4529 no .
C2 H22 2.8594 no .
C3 H5 2.8574 no .
C3 H7 2.8305 no .
C3 H11 3.5729 no .
C3 H12 2.4349 no .
C3 H13 3.5622 no .
C3 H17 3.5225 no .
C4 H1 3.2353 no .
C4 H5 2.9163 no .
C4 H7 3.4508 no .
C4 H12 3.0523 no .
C4 H23 2.7281 no .
C4 H26 2.9442 no .
C4 H28 2.9199 no .
C5 H23 2.9974 no .
C5 H25 3.5302 no .
C5 H26 2.7318 no .
C5 H28 3.2495 no .
C6 H1 2.6392 no .
C6 H2 2.6806 no .
C6 H3 3.2283 no .
C6 H4 3.2449 no .
C6 H5 2.7789 no .
C6 H6 3.3064 no .
C6 H7 2.7775 no .
C6 H11 3.1350 no .
C6 H12 2.5695 no .
C6 H13 3.1437 no .
C7 H1 3.4250 no .
C7 H2 3.2978 no .
C8 H4 3.2068 no .
C8 H5 3.1352 no .
C8 H6 2.5590 no .
C8 H7 3.1346 no .
C8 H8 2.7449 no .
C8 H9 3.2737 no .
C8 H10 2.7449 no .
C10 H3 3.2053 no .
C10 H8 3.1267 no .
C10 H9 2.5529 no .
C10 H10 3.1224 no .
C10 H11 2.7597 no .
C10 H12 3.3011 no .
C10 H13 2.7604 no .
C11 H1 3.2726 no .
C11 H2 3.5181 no .
C12 H2 3.4396 no .
C12 H3 2.6564 no .
C13 H3 2.6308 no .
C13 H4 2.6606 no .
C14 H1 3.5001 no .
C14 H4 2.6610 no .
C15 H1 2.8884 no .
C16 H17 3.3081 no .
C16 H18 2.6773 no .
C16 H19 2.6261 no .
C16 H20 2.6620 no .
C16 H21 2.7103 no .
C16 H22 3.3300 no .
C17 H1 2.8151 no .
C17 H14 2.6371 no .
C17 H15 2.6644 no .
C17 H16 3.3091 no .
C17 H20 3.3692 no .
C17 H21 2.7355 no .
C17 H22 2.7577 no .
C18 H1 2.9021 no .
C18 H14 3.3320 no .
C18 H15 2.7049 no .
C18 H16 2.6630 no .
C18 H17 2.7509 no .
C18 H18 2.7411 no .
C18 H19 3.3698 no .
C19 H2 2.8301 no .
C20 H2 2.8058 no .
C20 H26 3.2863 no .
C20 H27 3.0494 no .
C20 H28 2.5461 no .
C20 H29 2.6551 no .
C20 H30 2.6832 no .
C20 H31 3.3261 no .
C21 H2 2.7767 no .
C21 H23 2.7682 no .
C21 H24 2.7477 no .
C21 H25 3.3731 no .
C21 H29 3.3084 no .
C21 H30 2.6734 no .
C21 H31 2.6322 no .
C22 H23 3.3242 no .
C22 H24 2.6938 no .
C22 H25 2.6488 no .
C22 H26 2.9537 no .
C22 H27 2.4253 no .
C22 H28 3.2240 no .
C23 H19 3.5833 no .
C23 H32 2.6371 no .
C25 H31 3.3009 no .
C26 H31 3.2595 no .
C27 H31 3.5150 no .
C27 H32 2.6126 no .
C28 H33 2.6180 no .
C32 H33 2.6419 no .
C33 H34 2.6363 no .
C34 H14 3.5858 no .
C34 H16 3.4715 no .
C37 H34 2.6449 no .
H1 H7 3.2812 no .
H1 H12 3.0634 no .
H1 H17 2.0717 no .
H1 H18 3.4636 no .
H1 H19 3.3849 no .
H1 H20 3.5100 no .
H1 H21 3.5265 no .
H1 H22 2.1909 no .
H2 H5 2.8360 no .
H2 H12 3.3776 no .
H2 H23 2.0842 no .
H2 H24 3.4179 no .
H2 H25 3.4256 no .
H2 H26 2.8365 no .
H2 H28 2.3312 no .
H3 H5 3.3026 no .
H3 H6 2.3378 no .
H3 H7 3.3032 no .
H3 H8 2.6701 no .
H3 H9 3.5397 no .
H3 H10 2.6856 no .
H4 H8 3.3036 no .
H4 H9 2.3454 no .
H4 H10 3.3101 no .
H4 H11 2.7034 no .
H4 H12 3.5719 no .
H4 H13 2.7012 no .
H5 H26 3.1837 no .
H5 H28 3.1077 no .
H7 H17 3.1737 no .
H14 H17 3.5054 no .
H14 H18 2.9409 no .
H14 H19 2.4259 no .
H14 H20 3.5326 no .
H14 H21 3.5881 no .
H15 H17 3.5503 no .
H15 H18 2.5100 no .
H15 H19 2.9055 no .
H15 H20 2.9547 no .
H15 H21 2.5602 no .
H15 H22 3.5843 no .
H16 H18 3.5555 no .
H16 H19 3.5038 no .
H16 H20 2.4633 no .
H16 H21 2.9659 no .
H16 H22 3.5292 no .
H17 H21 3.0199 no .
H17 H22 2.6093 no .
H18 H21 2.5749 no .
H18 H22 3.0383 no .
H23 H26 3.3835 no .
H23 H27 3.4353 no .
H23 H28 2.4761 no .
H23 H29 3.5237 no .
H23 H30 3.5661 no .
H24 H27 2.9793 no .
H24 H28 2.6302 no .
H24 H29 2.9545 no .
H24 H30 2.5295 no .
H24 H31 3.5721 no .
H25 H28 3.4724 no .
H25 H29 2.4511 no .
H25 H30 2.9299 no .
H25 H31 3.5248 no .
H26 H30 3.3337 no .
H26 H31 2.8378 no .
H27 H29 3.3632 no .
H27 H30 2.3342 no .
H27 H31 2.4858 no .
H28 H30 3.3065 no .
H28 H31 3.5311 no .
H31 H32 3.3582 no .
F1 H25 3.0589 no 4_455
F1 H29 2.5370 no 4_455
F1 H30 3.4693 no 4_455
F2 H29 3.2835 no 4_455
F4 H4 3.2154 no 2_655
F4 H5 3.1429 no 4_555
F4 H9 2.6114 no 2_655
F4 H28 2.8085 no 4_555
F4 H33 2.6716 no 4_455
F5 H9 2.6908 no 2_655
F5 H10 3.2011 no 2_655
F5 H23 3.1994 no 4_555
F5 H24 2.9158 no 4_555
F5 H27 3.5632 no 4_555
F5 H28 2.6443 no 4_555
F6 H4 3.1854 no 2_655
F6 H9 3.0779 no 2_655
F6 H34 2.8020 no 4_454
F7 H3 3.1667 no 1_655
F7 H4 2.8329 no 3_755
F7 H6 3.3015 no 1_655
F7 H11 3.1718 no 3_755
F9 H3 2.7908 no 1_655
F9 H6 3.3461 no 1_655
F9 H11 3.4610 no 3_755
F9 H15 2.8002 no 3_756
F9 H20 3.4325 no 3_756
F9 H21 2.4780 no 3_756
F10 H24 2.7267 no 4_555
F10 H25 3.2463 no 4_555
F10 H30 3.1367 no 4_555
F11 H24 3.0772 no 4_555
F12 H5 3.2691 no 1_655
F12 H26 2.9251 no 1_655
F12 H27 2.9208 no 1_655
F12 H28 3.0261 no 1_655
F12 H32 3.5953 no 4_554
F13 H25 3.5885 no 1_556
F13 H26 3.0670 no 4_555
F13 H27 2.7758 no 4_555
F13 H31 3.2626 no 4_555
F13 H32 2.8452 no 4_555
F14 H23 3.5676 no 1_556
F14 H24 3.4530 no 1_556
F14 H25 3.1447 no 1_556
F15 H4 3.4851 no 3_756
F15 H13 2.9901 no 3_756
F15 H32 2.8583 no 4_555
F16 H6 3.3614 no 1_655
F16 H7 2.5926 no 1_655
F16 H17 3.4093 no 1_655
F16 H19 3.2204 no 1_655
F17 H1 2.6825 no 3_756
F17 H6 3.5174 no 1_655
F17 H7 3.0714 no 1_655
F17 H17 2.9355 no 3_756
F17 H18 3.5126 no 3_756
F17 H21 3.3109 no 3_756
F17 H22 2.7155 no 3_756
F18 H4 3.5037 no 3_756
F18 H17 3.5783 no 1_655
F18 H18 3.1442 no 1_655
F18 H19 3.1538 no 1_655
O1 H20 2.9489 no 3_756
O1 H22 3.0683 no 3_756
O4 H27 2.9722 no 4_555
O4 H28 3.2691 no 4_555
O5 H20 3.3993 no 3_756
O5 H21 2.8686 no 3_756
O6 H24 3.5320 no 4_555
O6 H30 3.4821 no 4_555
O7 H21 3.4287 no 3_756
O7 H22 3.1391 no 3_756
O8 H27 2.9095 no 4_555
O8 H30 3.4830 no 4_555
N1 H20 2.8966 no 3_756
N1 H22 3.5557 no 3_756
C1 H20 3.1247 no 3_756
C2 H20 3.5359 no 3_756
C6 H8 3.0570 no 3_655
C7 H8 3.4603 no 3_655
C7 H9 3.5795 no 3_655
C8 H4 3.5809 no 3_655
C8 H8 3.5572 no 3_655
C8 H18 3.0455 no 3_656
C9 H8 3.3318 no 3_655
C9 H18 3.5689 no 3_656
C10 H8 2.8845 no 3_655
C10 H34 3.2708 no 3_756
C11 H8 2.7356 no 3_655
C11 H34 3.4150 no 3_756
C12 H33 3.5694 no 1_455
C14 H8 3.3150 no 3_655
C14 H16 3.4284 no 3_756
C14 H34 3.3299 no 3_756
C18 H20 3.1898 no 3_756
C23 H29 3.4440 no 4_455
C25 H33 3.3332 no 4_455
C26 H27 3.5207 no 4_555
C26 H28 3.4134 no 4_555
C27 H9 3.0108 no 2_655
C27 H28 3.0786 no 4_555
C28 H3 3.4791 no 1_655
C28 H6 3.4150 no 1_655
C28 H21 3.3902 no 3_756
C29 H6 3.1342 no 1_655
C29 H21 3.3219 no 3_756
C30 H5 3.5359 no 1_655
C30 H6 3.0190 no 1_655
C32 H24 3.3906 no 4_555
C33 H13 3.5558 no 3_756
C33 H27 3.5520 no 4_555
C33 H32 3.4330 no 4_555
C34 H13 3.5118 no 3_756
C34 H27 3.2724 no 4_555
C34 H30 3.4037 no 4_555
C34 H31 3.4979 no 4_555
C35 H13 2.9873 no 3_756
C35 H30 3.3677 no 4_555
C35 H31 3.5318 no 4_555
C36 H22 3.3986 no 3_756
C36 H30 3.4331 no 4_555
C37 H7 3.4130 no 1_655
C37 H22 3.5797 no 3_756
H1 F17 2.6825 no 3_756
H1 H20 3.5869 no 3_756
H2 H8 3.2686 no 3_655
H2 H9 3.3341 no 3_655
H3 F7 3.1667 no 1_455
H3 F9 2.7908 no 1_455
H3 C28 3.4791 no 1_455
H3 H4 3.4664 no 3_655
H3 H15 3.3113 no 3_656
H3 H18 2.7423 no 3_656
H3 H21 3.4742 no 3_656
H4 F4 3.2154 no 2_645
H4 F6 3.1854 no 2_645
H4 F7 2.8329 no 3_755
H4 F15 3.4851 no 3_756
H4 F18 3.5037 no 3_756
H4 C8 3.5809 no 3_655
H4 H3 3.4664 no 3_655
H4 H8 3.2384 no 3_655
H4 H34 3.0165 no 3_756
H5 F4 3.1429 no 4_454
H5 F12 3.2691 no 1_455
H5 C30 3.5359 no 1_455
H5 H33 3.2292 no 1_455
H6 F7 3.3015 no 1_455
H6 F9 3.3461 no 1_455
H6 F16 3.3614 no 1_455
H6 F17 3.5174 no 1_455
H6 C28 3.4150 no 1_455
H6 C29 3.1342 no 1_455
H6 C30 3.0190 no 1_455
H6 H21 3.4400 no 3_656
H6 H33 3.0078 no 1_455
H7 F16 2.5926 no 1_455
H7 F17 3.0714 no 1_455
H7 C37 3.4130 no 1_455
H8 C6 3.0570 no 3_655
H8 C7 3.4603 no 3_655
H8 C8 3.5572 no 3_655
H8 C9 3.3318 no 3_655
H8 C10 2.8845 no 3_655
H8 C11 2.7356 no 3_655
H8 C14 3.3150 no 3_655
H8 H2 3.2686 no 3_655
H8 H4 3.2384 no 3_655
H8 H11 2.9485 no 3_655
H9 F4 2.6114 no 2_645
H9 F5 2.6908 no 2_645
H9 F6 3.0779 no 2_645
H9 C7 3.5795 no 3_655
H9 C27 3.0108 no 2_645
H9 H2 3.3341 no 3_655
H10 F5 3.2011 no 2_645
H10 H14 3.4959 no 3_656
H10 H15 3.0346 no 3_656
H10 H18 3.1501 no 3_656
H10 H19 3.5508 no 3_656
H11 F7 3.1718 no 3_755
H11 F9 3.4610 no 3_755
H11 H8 2.9485 no 3_655
H12 H16 3.1240 no 3_756
H13 F15 2.9901 no 3_756
H13 C33 3.5558 no 3_756
H13 C34 3.5118 no 3_756
H13 C35 2.9873 no 3_756
H13 H16 2.8747 no 3_756
H13 H34 2.5379 no 3_756
H14 H10 3.4959 no 3_656
H15 F9 2.8002 no 3_756
H15 H3 3.3113 no 3_656
H15 H10 3.0346 no 3_656
H16 C14 3.4284 no 3_756
H16 H12 3.1240 no 3_756
H16 H13 2.8747 no 3_756
H17 F16 3.4093 no 1_455
H17 F17 2.9355 no 3_756
H17 F18 3.5783 no 1_455
H18 F17 3.5126 no 3_756
H18 F18 3.1442 no 1_455
H18 C8 3.0455 no 3_656
H18 C9 3.5689 no 3_656
H18 H3 2.7423 no 3_656
H18 H10 3.1501 no 3_656
H19 F16 3.2204 no 1_455
H19 F18 3.1538 no 1_455
H19 H10 3.5508 no 3_656
H20 F9 3.4325 no 3_756
H20 O1 2.9489 no 3_756
H20 O5 3.3993 no 3_756
H20 N1 2.8966 no 3_756
H20 C1 3.1247 no 3_756
H20 C2 3.5359 no 3_756
H20 C18 3.1898 no 3_756
H20 H1 3.5869 no 3_756
H20 H20 2.6814 no 3_756
H20 H22 2.9971 no 3_756
H21 F9 2.4780 no 3_756
H21 F17 3.3109 no 3_756
H21 O5 2.8686 no 3_756
H21 O7 3.4287 no 3_756
H21 C28 3.3902 no 3_756
H21 C29 3.3219 no 3_756
H21 H3 3.4742 no 3_656
H21 H6 3.4400 no 3_656
H22 F17 2.7155 no 3_756
H22 O1 3.0683 no 3_756
H22 O7 3.1391 no 3_756
H22 N1 3.5557 no 3_756
H22 C36 3.3986 no 3_756
H22 C37 3.5797 no 3_756
H22 H20 2.9971 no 3_756
H23 F5 3.1994 no 4_454
H23 F14 3.5676 no 1_554
H24 F5 2.9158 no 4_454
H24 F10 2.7267 no 4_454
H24 F11 3.0772 no 4_454
H24 F14 3.4530 no 1_554
H24 O6 3.5320 no 4_454
H24 C32 3.3906 no 4_454
H25 F1 3.0589 no 4_554
H25 F10 3.2463 no 4_454
H25 F13 3.5885 no 1_554
H25 F14 3.1447 no 1_554
H26 F12 2.9251 no 1_455
H26 F13 3.0670 no 4_454
H27 F5 3.5632 no 4_454
H27 F12 2.9208 no 1_455
H27 F13 2.7758 no 4_454
H27 O4 2.9722 no 4_454
H27 O8 2.9095 no 4_454
H27 C26 3.5207 no 4_454
H27 C33 3.5520 no 4_454
H27 C34 3.2724 no 4_454
H28 F4 2.8085 no 4_454
H28 F5 2.6443 no 4_454
H28 F12 3.0261 no 1_455
H28 O4 3.2691 no 4_454
H28 C26 3.4134 no 4_454
H28 C27 3.0786 no 4_454
H29 F1 2.5370 no 4_554
H29 F2 3.2835 no 4_554
H29 C23 3.4440 no 4_554
H30 F1 3.4693 no 4_554
H30 F10 3.1367 no 4_454
H30 O6 3.4821 no 4_454
H30 O8 3.4830 no 4_454
H30 C34 3.4037 no 4_454
H30 C35 3.3677 no 4_454
H30 C36 3.4331 no 4_454
H31 F13 3.2626 no 4_454
H31 C34 3.4979 no 4_454
H31 C35 3.5318 no 4_454
H32 F12 3.5953 no 4_455
H32 F13 2.8452 no 4_454
H32 F15 2.8583 no 4_454
H32 C33 3.4330 no 4_454
H32 H33 2.9177 no 4_455
H33 F4 2.6716 no 4_554
H33 C12 3.5694 no 1_655
H33 C25 3.3332 no 4_554
H33 H5 3.2292 no 1_655
H33 H6 3.0078 no 1_655
H33 H32 2.9177 no 4_554
H34 F6 2.8020 no 4_555
H34 C10 3.2708 no 3_756
H34 C11 3.4150 no 3_756
H34 C14 3.3299 no 3_756
H34 H4 3.0165 no 3_756
H34 H13 2.5379 no 3_756

loop_
_geom_torsion_atom_site_label_1
_geom_torsion_atom_site_label_2
_geom_torsion_atom_site_label_3
_geom_torsion_atom_site_label_4
_geom_torsion
_geom_torsion_publ_flag
O1 Y1 O2 N2 -7.44(17) no
O2 Y1 O1 N1 -12.22(16) no
O1 Y1 O3 C24 -175.08(17) no
O3 Y1 O1 N1 55.30(13) no
O1 Y1 O4 C26 -61.7(2) no
O4 Y1 O1 N1 89.07(16) no
O1 Y1 O5 C29 -160.87(16) no
O5 Y1 O1 N1 -78.71(13) no
O1 Y1 O6 C31 66.9(2) no
O6 Y1 O1 N1 -136.36(12) no
O1 Y1 O7 C36 -74.65(17) no
O7 Y1 O1 N1 -152.45(15) no
O1 Y1 O8 C34 62.61(17) no
O8 Y1 O1 N1 132.57(14) no
O1 Y1 N3 C1 0.82(12) no
O1 Y1 N3 C5 -172.64(17) no
N3 Y1 O1 N1 -14.39(12) no
O2 Y1 O3 C24 -46.39(15) no
O3 Y1 O2 N2 -72.79(14) no
O2 Y1 O4 C26 58.45(16) no
O4 Y1 O2 N2 -147.02(15) no
O2 Y1 O5 C29 72.50(16) no
O5 Y1 O2 N2 67.06(14) no
O2 Y1 O6 C31 -68.88(17) no
O6 Y1 O2 N2 142.16(15) no
O2 Y1 O7 C36 162.19(13) no
O7 Y1 O2 N2 98.04(15) no
O2 Y1 O8 C34 -171.58(13) no
O8 Y1 O2 N2 -117.89(14) no
O2 Y1 N3 C1 -177.13(17) no
O2 Y1 N3 C5 9.42(12) no
N3 Y1 O2 N2 -5.24(12) no
O3 Y1 O4 C26 -27.15(15) no
O4 Y1 O3 C24 26.30(15) no
O3 Y1 O5 C29 130.53(14) no
O5 Y1 O3 C24 -101.35(16) no
O3 Y1 O6 C31 -130.99(15) no
O6 Y1 O3 C24 15.9(2) no
O3 Y1 O7 C36 -31.6(2) no
O7 Y1 O3 C24 142.43(13) no
O3 Y1 O8 C34 141.92(18) no
O8 Y1 O3 C24 107.79(16) no
O3 Y1 N3 C1 -85.21(14) no
O3 Y1 N3 C5 101.34(15) no
N3 Y1 O3 C24 -109.18(17) no
O4 Y1 O5 C29 29.02(19) no
O5 Y1 O4 C26 102.36(16) no
O4 Y1 O6 C31 -141.56(18) no
O6 Y1 O4 C26 145.77(18) no
O4 Y1 O7 C36 65.79(18) no
O7 Y1 O4 C26 -163.61(14) no
O4 Y1 O8 C34 -143.50(18) no
O8 Y1 O4 C26 -104.39(17) no
O4 Y1 N3 C1 -135.09(13) no
O4 Y1 N3 C5 51.45(17) no
N3 Y1 O4 C26 19.97(19) no
O5 Y1 O6 C31 4.94(16) no
O6 Y1 O5 C29 -13.08(15) no
O5 Y1 O7 C36 -167.17(18) no
O7 Y1 O5 C29 -87.57(16) no
O5 Y1 O8 C34 0.4(3) no
O8 Y1 O5 C29 -102.49(17) no
O5 Y1 N3 C1 101.19(15) no
O5 Y1 N3 C5 -72.26(14) no
N3 Y1 O5 C29 138.33(18) no
O6 Y1 O7 C36 115.55(17) no
O7 Y1 O6 C31 83.18(17) no
O6 Y1 O8 C34 -79.07(18) no
O8 Y1 O6 C31 147.90(16) no
O6 Y1 N3 C1 138.34(12) no
O6 Y1 N3 C5 -35.11(18) no
N3 Y1 O6 C31 -30.4(2) no
O7 Y1 O8 C34 -14.76(16) no
O8 Y1 O7 C36 3.67(15) no
O7 Y1 N3 C1 48.46(16) no
O7 Y1 N3 C5 -124.99(13) no
N3 Y1 O7 C36 -117.81(16) no
O8 Y1 N3 C1 -39.56(17) no
O8 Y1 N3 C5 146.98(13) no
N3 Y1 O8 C34 99.30(18) no
Y1 O1 N1 C1 26.0(3) no
Y1 O1 N1 C15 -149.13(12) no
Y1 O2 N2 C5 1.1(3) no
Y1 O2 N2 C19 174.01(10) no
Y1 O3 C24 C23 158.08(13) no
Y1 O3 C24 C25 -18.7(4) no
Y1 O4 C26 C25 20.3(4) no
Y1 O4 C26 C27 -159.98(13) no
Y1 O5 C29 C28 -164.54(12) no
Y1 O5 C29 C30 14.7(4) no
Y1 O6 C31 C30 2.5(4) no
Y1 O6 C31 C32 -177.63(12) no
Y1 O7 C36 C35 5.2(4) no
Y1 O7 C36 C37 -173.74(12) no
Y1 O8 C34 C33 -164.58(13) no
Y1 O8 C34 C35 17.6(5) no
O1 N1 C1 N3 -22.7(3) no
O1 N1 C1 C2 156.9(2) no
O1 N1 C15 C16 19.0(3) no
O1 N1 C15 C17 136.80(19) no
O1 N1 C15 C18 -99.4(3) no
C1 N1 C15 C16 -155.7(2) no
C1 N1 C15 C17 -37.8(3) no
C1 N1 C15 C18 85.9(3) no
C15 N1 C1 N3 152.0(2) no
C15 N1 C1 C2 -28.4(4) no
O2 N2 C5 N3 7.4(3) no
O2 N2 C5 C4 -173.9(2) no
O2 N2 C19 C20 113.4(3) no
O2 N2 C19 C21 -121.6(2) no
O2 N2 C19 C22 -4.7(3) no
C5 N2 C19 C20 -74.4(3) no
C5 N2 C19 C21 50.6(3) no
C5 N2 C19 C22 167.5(2) no
C19 N2 C5 N3 -164.8(2) no
C19 N2 C5 C4 13.8(4) no
Y1 N3 C1 N1 10.5(3) no
Y1 N3 C1 C2 -169.14(15) no
Y1 N3 C5 N2 -12.5(3) no
Y1 N3 C5 C4 168.83(15) no
C1 N3 C5 N2 174.0(2) no
C1 N3 C5 C4 -4.7(4) no
C5 N3 C1 N1 -175.9(2) no
C5 N3 C1 C2 4.5(4) no
N1 C1 C2 C3 178.8(2) no
N3 C1 C2 C3 -1.6(4) no
C1 C2 C3 C4 -1.2(4) no
C1 C2 C3 C6 -178.3(3) no
C2 C3 C4 C5 1.0(4) no
C2 C3 C6 C7 95.6(3) no
C2 C3 C6 C11 -83.6(3) no
C4 C3 C6 C7 -81.5(4) no
C4 C3 C6 C11 99.3(3) no
C6 C3 C4 C5 178.0(3) no
C3 C4 C5 N2 -176.5(3) no
C3 C4 C5 N3 2.0(4) no
C3 C6 C7 C8 -178.0(2) no
C3 C6 C7 C12 2.1(4) no
C3 C6 C11 C10 178.1(2) no
C3 C6 C11 C14 -2.5(4) no
C7 C6 C11 C10 -1.1(4) no
C7 C6 C11 C14 178.4(3) no
C11 C6 C7 C8 1.2(4) no
C11 C6 C7 C12 -178.7(3) no
C6 C7 C8 C9 0.0(4) no
C12 C7 C8 C9 180.0(3) no
C7 C8 C9 C10 -1.3(4) no
C7 C8 C9 C13 178.1(3) no
C8 C9 C10 C11 1.4(4) no
C13 C9 C10 C11 -178.0(3) no
C9 C10 C11 C6 -0.2(4) no
C9 C10 C11 C14 -179.7(3) no
F1 C23 C24 O3 172.3(3) no
F1 C23 C24 C25 -10.5(4) no
F2 C23 C24 O3 49.6(4) no
F2 C23 C24 C25 -133.2(3) no
F3 C23 C24 O3 -68.6(3) no
F3 C23 C24 C25 108.6(3) no
O3 C24 C25 C26 -4.3(5) no
C23 C24 C25 C26 179.0(3) no
C24 C25 C26 O4 3.8(5) no
C24 C25 C26 C27 -175.9(2) no
O4 C26 C27 F4 -117.2(3) no
O4 C26 C27 F5 1.1(4) no
O4 C26 C27 F6 121.1(3) no
C25 C26 C27 F4 62.6(3) no
C25 C26 C27 F5 -179.1(3) no
C25 C26 C27 F6 -59.1(4) no
F7 C28 C29 O5 -170.7(2) no
F7 C28 C29 C30 10.0(4) no
F8 C28 C29 O5 69.1(3) no
F8 C28 C29 C30 -110.2(3) no
F9 C28 C29 O5 -50.3(4) no
F9 C28 C29 C30 130.4(3) no
O5 C29 C30 C31 -2.0(5) no
C28 C29 C30 C31 177.1(3) no
C29 C30 C31 O6 -6.9(5) no
C29 C30 C31 C32 173.2(3) no
O6 C31 C32 F10 46.6(4) no
O6 C31 C32 F11 -72.9(3) no
O6 C31 C32 F12 167.0(3) no
C30 C31 C32 F10 -133.6(3) no
C30 C31 C32 F11 107.0(3) no
C30 C31 C32 F12 -13.1(4) no
F13 C33 C34 O8 -59.9(4) no
F13 C33 C34 C35 118.2(3) no
F14 C33 C34 O8 58.7(3) no
F14 C33 C34 C35 -123.2(3) no
F15 C33 C34 O8 -180.0(3) no
F15 C33 C34 C35 -1.9(4) no
O8 C34 C35 C36 -2.8(5) no
C33 C34 C35 C36 179.4(3) no
C34 C35 C36 O7 -8.3(5) no
C34 C35 C36 C37 170.6(3) no
O7 C36 C37 F16 57.5(3) no
O7 C36 C37 F17 -60.5(3) no
O7 C36 C37 F18 177.8(3) no
C35 C36 C37 F16 -121.5(3) no
C35 C36 C37 F17 120.4(3) no
C35 C36 C37 F18 -1.2(4) no
